data_4123978
loop_
_publ_author_name
'Bateman, R.J.'
'Bateman, L.R.'

_publ_section_title
;
 Solid-state structure, nuclear quadrupole resonance spectrum, and the
 resultant symmetry implications for tetrachloro- iodic acid tetrahydrate
;
_journal_name_full 'Journal of the American Chemical Society'
_journal_page_first 1130
_journal_page_last 1134
_journal_volume 94
_journal_year 1972
_chemical_formula_sum 'Cl4 H9 I O4'
_chemical_name_systematic 'H I Cl4 (H2 O)4'
_space_group_IT_number 14
_symmetry_space_group_name_Hall '-P 2bc'
_symmetry_space_group_name_H-M 'P 1 1 21/b'
_cell_angle_alpha 90
_cell_angle_beta 90
_cell_angle_gamma 96.1
_cell_formula_units_Z 2
_cell_length_a 8.46
_cell_length_b 11.34
_cell_length_c 5.31
_cell_volume 506.538
_citation_journal_id_ASTM JACSAT
_cod_data_source_file Bateman_JACSAT_1972_1363.cif
_cod_data_source_block H9Cl4I1O4
_cod_original_cell_volume 506.5379
_cod_original_sg_symbol_Hall '-P 2ybc (-x,z,y)'
_cod_original_formula_sum 'H9 Cl4 I1 O4'
_cod_database_code 4123978

loop_
_symmetry_equiv_pos_as_xyz
x,y,z
-x,-y+1/2,z+1/2
-x,-y,-z
x,y-1/2,-z-1/2

loop_
_atom_site_label
_atom_site_type_symbol
_atom_site_fract_x
_atom_site_fract_y
_atom_site_fract_z
_atom_site_occupancy
_atom_site_U_iso_or_equiv
O2 O-2 0.6626 0.2249 -0.0556 1 0.0
Cl1 Cl-1 0.2915 0.0717 -0.0282 1 0.0
O1 O-2 0.4476 0.3861 -0.0069 1 0.0
Cl2 Cl-1 -0.0338 0.1457 0.3536 1 0.0
I1 I+3 0 0 0 1 0.0
